data_1518303
loop_
_publ_author_name
'Fan, Yan-Sen'
'Jiang, Yi-Jun'
'An, Dong'
'Sha, Di'
'Antilla, Jon C.'
'Zhang, Suoqin'

_publ_section_title
;
 H8-BINOL Chiral Imidodiphosphoric Acids Catalyzed Enantioselective
 Synthesis of Dihydroindolo-/-pyrrolo[1,2-a]quinoxalines.
;
_journal_issue 23
_journal_name_full 'Organic letters'
_journal_page_first 6112
_journal_paper_doi 10.1021/ol502965p
_journal_volume 16
_journal_year 2014
_chemical_absolute_configuration ad
_chemical_formula_sum 'C23 H17 Br N2 O2'
_chemical_formula_weight 433.30
_chemical_name_systematic
; 
 ? 
;
_space_group_IT_number 19
_symmetry_cell_setting orthorhombic
_symmetry_space_group_name_Hall 'P 2ac 2ab'
_symmetry_space_group_name_H-M 'P 21 21 21'
_atom_sites_solution_hydrogens geom
_atom_sites_solution_primary direct
_atom_sites_solution_secondary difmap
_audit_creation_method SHELXL-97
_cell_angle_alpha 90.00
_cell_angle_beta 90.00
_cell_angle_gamma 90.00
_cell_formula_units_Z 4
_cell_length_a 5.3773(13)
_cell_length_b 25.658(7)
_cell_length_c 14.111(4)
_cell_measurement_reflns_used 279
_cell_measurement_temperature 296(2)
_cell_measurement_theta_max 25
_cell_measurement_theta_min 1.59
_cell_volume 1946.9(9)
_computing_structure_refinement 'SHELXL-97 (Sheldrick, 1997)'
_computing_structure_solution 'SHELXS-97 (Sheldrick, 1990)'
_diffrn_ambient_temperature 296(2)
_diffrn_measured_fraction_theta_full 1.000
_diffrn_measured_fraction_theta_max 1.000
_diffrn_measurement_device_type 'Bruker APEX II Smart CCD'
_diffrn_radiation_monochromator graphite
_diffrn_radiation_source 'fine-focus sealed tube'
_diffrn_radiation_type MoK\a
_diffrn_radiation_wavelength 0.71073
_diffrn_reflns_av_R_equivalents 0.1124
_diffrn_reflns_av_sigmaI/netI 0.0942
_diffrn_reflns_limit_h_max 6
_diffrn_reflns_limit_h_min -6
_diffrn_reflns_limit_k_max 30
_diffrn_reflns_limit_k_min -28
_diffrn_reflns_limit_l_max 16
_diffrn_reflns_limit_l_min -16
_diffrn_reflns_number 12452
_diffrn_reflns_theta_full 25.00
_diffrn_reflns_theta_max 25.00
_diffrn_reflns_theta_min 1.59
_exptl_absorpt_coefficient_mu 2.132
_exptl_absorpt_correction_T_max 0.8150
_exptl_absorpt_correction_T_min 0.6751
_exptl_absorpt_correction_type multi-scan
_exptl_absorpt_process_details SADAS
_exptl_crystal_colour colorless
_exptl_crystal_density_diffrn 1.478
_exptl_crystal_density_method 'not measured'
_exptl_crystal_description needle
_exptl_crystal_F_000 880
_exptl_crystal_size_max 0.20
_exptl_crystal_size_mid 0.10
_exptl_crystal_size_min 0.10
_refine_diff_density_max 0.887
_refine_diff_density_min -0.762
_refine_diff_density_rms 0.087
_refine_ls_abs_structure_details 'Flack H D (1983), Acta Cryst. A39, 876-881'
_refine_ls_abs_structure_Flack -0.010(19)
_refine_ls_extinction_method none
_refine_ls_goodness_of_fit_ref 0.974
_refine_ls_hydrogen_treatment mixed
_refine_ls_matrix_type full
_refine_ls_number_parameters 279
_refine_ls_number_reflns 3428
_refine_ls_number_restraints 7
_refine_ls_restrained_S_all 0.973
_refine_ls_R_factor_all 0.0948
_refine_ls_R_factor_gt 0.0616
_refine_ls_shift/su_max 0.009
_refine_ls_shift/su_mean 0.000
_refine_ls_structure_factor_coef Fsqd
_refine_ls_weighting_details 'calc w=1/[\s^2^(Fo^2^)+(0.0864P)^2^+0.0000P] where P=(Fo^2^+2Fc^2^)/3'
_refine_ls_weighting_scheme calc
_refine_ls_wR_factor_gt 0.1424
_refine_ls_wR_factor_ref 0.1610
_reflns_number_gt 2357
_reflns_number_total 3428
_reflns_threshold_expression >2sigma(I)
_cod_data_source_file ol502965p_si_002.cif
_cod_data_source_block 1
_cod_depositor_comments 'Adding full bibliography for 1518303--1518304.cif.'
_cod_original_cell_volume 1947.0(8)
_cod_original_sg_symbol_H-M P2(1)2(1)2(1)
_cod_database_code 1518303

loop_
_symmetry_equiv_pos_as_xyz
'x, y, z'
'-x+1/2, -y, z+1/2'
'-x, y+1/2, -z+1/2'
'x+1/2, -y+1/2, -z'

loop_
_atom_site_label
_atom_site_type_symbol
_atom_site_fract_x
_atom_site_fract_y
_atom_site_fract_z
_atom_site_U_iso_or_equiv
_atom_site_adp_type
_atom_site_occupancy
_atom_site_symmetry_multiplicity
_atom_site_calc_flag
_atom_site_refinement_flags
_atom_site_disorder_assembly
_atom_site_disorder_group
Br1 Br 1.06863(12) -0.04659(2) 0.77947(4) 0.06957(17) Uani 1 1 d . . .
C1 C 0.4597(8) 0.17875(17) 0.7865(3) 0.0456(11) Uani 1 1 d . A .
C2 C 0.4206(9) 0.13162(16) 0.5642(3) 0.0413(11) Uani 1 1 d . . .
C3 C 0.8004(9) 0.03027(15) 0.6755(3) 0.0422(12) Uani 1 1 d . . .
C4 C 0.5177(8) 0.08982(16) 0.7171(3) 0.0426(11) Uani 1 1 d U . .
C5 C 0.6552(8) 0.05036(17) 0.7516(3) 0.0417(11) Uani 1 1 d . . .
H5 H 0.6553 0.0384 0.8139 0.050 Uiso 1 1 calc R . .
C6 C 0.7364(8) 0.05852(16) 0.5938(3) 0.0423(12) Uani 1 1 d . . .
C7 C 0.9798(9) -0.00823(17) 0.6699(4) 0.0504(13) Uani 1 1 d . . .
C8 C 0.3344(8) 0.12591(19) 0.7632(3) 0.0432(11) Uani 1 1 d U . .
C9 C 1.1017(11) -0.0183(2) 0.5866(4) 0.0606(15) Uani 1 1 d . . .
H9 H 1.2262 -0.0435 0.5836 0.073 Uiso 1 1 calc R . .
C10 C 0.0604(11) 0.18644(18) 0.5550(4) 0.0584(14) Uani 1 1 d . . .
H10 H -0.0798 0.2008 0.5833 0.070 Uiso 1 1 calc R . .
C12 C 0.3366(11) 0.1801(2) 0.4232(4) 0.0660(17) Uani 1 1 d . . .
H12 H 0.3797 0.1897 0.3618 0.079 Uiso 1 1 calc R . .
C13 C 0.8540(9) 0.04762(19) 0.5060(3) 0.0532(13) Uani 1 1 d . . .
H13 H 0.8102 0.0652 0.4509 0.064 Uiso 1 1 calc R . .
C14 C 0.2058(9) 0.15176(17) 0.6055(3) 0.0449(12) Uani 1 1 d . . .
C15 C 0.2315(10) 0.1029(2) 0.8540(4) 0.0574(15) Uani 1 1 d . . .
H15A H 0.1723 0.0682 0.8420 0.086 Uiso 1 1 calc R . .
H15B H 0.0967 0.1241 0.8764 0.086 Uiso 1 1 calc R . .
H15C H 0.3603 0.1018 0.9011 0.086 Uiso 1 1 calc R . .
C16 C 0.4861(9) 0.14681(19) 0.4725(3) 0.0523(14) Uani 1 1 d . . .
H16 H 0.6314 0.1342 0.4450 0.063 Uiso 1 1 calc R . .
C17 C 0.1200(11) 0.1999(2) 0.4636(4) 0.0675(17) Uani 1 1 d . . .
H17 H 0.0170 0.2221 0.4292 0.081 Uiso 1 1 calc R . .
C18 C 1.0336(11) 0.01031(19) 0.5059(4) 0.0622(15) Uani 1 1 d . . .
H18 H 1.1157 0.0034 0.4492 0.075 Uiso 1 1 calc R . .
C11A C 0.3414(8) 0.26162(12) 0.8406(3) 0.073(5) Uani 0.465(5) 1 d PG A 1
C19A C 0.1236(7) 0.28941(17) 0.8567(5) 0.097(6) Uani 0.465(5) 1 d PG A 1
H19A H -0.0299 0.2731 0.8502 0.116 Uiso 0.465(5) 1 calc PR A 1
C20A C 0.1350(9) 0.34162(18) 0.8826(6) 0.153(10) Uani 0.465(5) 1 d PG A 1
H20A H -0.0108 0.3602 0.8934 0.184 Uiso 0.465(5) 1 calc PR A 1
C21A C 0.3643(12) 0.36605(14) 0.8924(6) 0.162(8) Uani 0.465(5) 1 d PGU A 1
H21A H 0.3719 0.4010 0.9098 0.194 Uiso 0.465(5) 1 calc PR A 1
C22A C 0.5821(9) 0.33826(18) 0.8763(6) 0.112(7) Uani 0.465(5) 1 d PG A 1
H22A H 0.7355 0.3546 0.8829 0.134 Uiso 0.465(5) 1 calc PR A 1
C23A C 0.5707(7) 0.28605(17) 0.8504(5) 0.124(8) Uani 0.465(5) 1 d PG A 1
H23A H 0.7164 0.2675 0.8397 0.149 Uiso 0.465(5) 1 calc PR A 1
C11B C 0.3276(8) 0.26201(12) 0.8455(3) 0.046(4) Uani 0.535(5) 1 d PG A 2
C19B C 0.2831(13) 0.27493(19) 0.9397(3) 0.102(5) Uani 0.535(5) 1 d PG A 2
H19B H 0.2398 0.2491 0.9829 0.123 Uiso 0.535(5) 1 calc PR A 2
C20B C 0.3035(15) 0.3264(2) 0.9692(4) 0.118(5) Uani 0.535(5) 1 d PG A 2
H20B H 0.2738 0.3351 1.0322 0.142 Uiso 0.535(5) 1 calc PR A 2
C21B C 0.3684(12) 0.36501(15) 0.9047(6) 0.084(5) Uani 0.535(5) 1 d PG A 2
H21B H 0.3820 0.3995 0.9245 0.101 Uiso 0.535(5) 1 calc PR A 2
C22B C 0.4128(13) 0.35210(15) 0.8105(5) 0.131(6) Uani 0.535(5) 1 d PG A 2
H22B H 0.4562 0.3779 0.7673 0.157 Uiso 0.535(5) 1 calc PR A 2
C23B C 0.3925(12) 0.30060(17) 0.7809(3) 0.095(4) Uani 0.535(5) 1 d PG A 2
H23B H 0.4222 0.2920 0.7180 0.114 Uiso 0.535(5) 1 calc PR A 2
N1 N 0.1340(6) 0.13484(15) 0.6960(3) 0.0470(10) Uani 1 1 d . . .
H1 H -0.0194 0.1300 0.7108 0.056 Uiso 1 1 calc R . .
N2 N 0.5620(8) 0.09591(14) 0.6189(2) 0.0413(9) Uani 1 1 d . . .
O1 O 0.6686(7) 0.19031(14) 0.7750(4) 0.0819(13) Uani 1 1 d . . .
O2 O 0.2888(7) 0.21107(14) 0.8198(4) 0.0909(15) Uani 1 1 d . . .

loop_
_atom_site_aniso_label
_atom_site_aniso_U_11
_atom_site_aniso_U_22
_atom_site_aniso_U_33
_atom_site_aniso_U_23
_atom_site_aniso_U_13
_atom_site_aniso_U_12
Br1 0.0794(4) 0.0667(3) 0.0626(3) 0.0042(3) -0.0037(3) 0.0199(3)
C1 0.035(2) 0.059(2) 0.043(2) -0.002(2) 0.006(3) 0.002(2)
C2 0.038(2) 0.043(2) 0.043(2) -0.004(2) -0.002(2) -0.002(2)
C3 0.041(2) 0.038(2) 0.047(2) -0.008(2) -0.005(2) -0.0012(19)
C4 0.036(2) 0.051(2) 0.041(2) -0.008(2) -0.001(2) -0.0017(18)
C5 0.037(2) 0.049(2) 0.038(2) -0.003(2) 0.0038(19) 0.000(2)
C6 0.038(2) 0.047(3) 0.042(2) -0.008(2) 0.001(2) -0.004(2)
C7 0.055(3) 0.045(2) 0.051(3) -0.004(2) 0.005(3) 0.008(2)
C8 0.033(2) 0.059(3) 0.038(2) -0.011(2) 0.009(2) 0.0033(19)
C9 0.058(3) 0.059(3) 0.065(3) -0.010(3) 0.013(3) 0.018(3)
C10 0.040(2) 0.063(3) 0.073(3) 0.009(3) -0.008(3) 0.004(3)
C12 0.067(4) 0.081(4) 0.049(3) 0.011(3) -0.007(3) -0.002(3)
C13 0.066(3) 0.052(3) 0.041(2) -0.010(2) 0.004(2) -0.002(3)
C14 0.035(2) 0.051(3) 0.049(3) -0.006(2) -0.002(2) -0.009(2)
C15 0.049(3) 0.067(3) 0.056(3) -0.004(3) 0.015(3) -0.003(3)
C16 0.047(3) 0.065(3) 0.045(3) -0.001(2) 0.006(2) 0.001(2)
C17 0.065(4) 0.063(3) 0.075(4) 0.011(3) -0.015(3) 0.007(3)
C18 0.073(4) 0.062(3) 0.051(3) -0.014(2) 0.013(3) 0.012(3)
C11A 0.049(8) 0.059(8) 0.112(12) -0.012(9) 0.036(9) -0.018(7)
C19A 0.113(12) 0.040(6) 0.138(14) -0.024(8) -0.028(12) -0.006(7)
C20A 0.082(11) 0.075(9) 0.30(3) -0.076(13) -0.039(15) 0.013(8)
C21A 0.155(10) 0.159(10) 0.171(11) -0.005(8) 0.000(8) 0.003(8)
C22A 0.079(9) 0.058(8) 0.20(2) -0.022(10) 0.001(14) -0.012(8)
C23A 0.059(8) 0.065(8) 0.25(2) -0.067(11) 0.012(13) -0.007(7)
C11B 0.037(6) 0.058(8) 0.043(6) -0.020(6) -0.008(6) 0.012(6)
C19B 0.165(14) 0.087(8) 0.055(7) -0.013(6) 0.019(9) -0.043(9)
C20B 0.112(11) 0.148(11) 0.094(9) -0.071(9) 0.022(9) -0.045(10)
C21B 0.052(7) 0.053(6) 0.147(12) -0.044(7) 0.007(8) -0.004(5)
C22B 0.100(10) 0.069(7) 0.223(18) 0.059(10) 0.049(14) -0.006(8)
C23B 0.084(8) 0.130(11) 0.072(7) 0.028(8) 0.000(9) -0.019(8)
N1 0.0231(17) 0.062(2) 0.056(2) -0.006(2) -0.0022(18) 0.0004(16)
N2 0.0354(18) 0.053(2) 0.0356(18) -0.0078(16) 0.006(2) 0.0023(19)
O1 0.0427(19) 0.076(2) 0.127(3) -0.030(3) 0.012(3) -0.0038(17)
O2 0.053(2) 0.057(2) 0.162(4) -0.051(3) 0.028(3) -0.0030(18)

loop_
_atom_type_symbol
_atom_type_description
_atom_type_scat_dispersion_real
_atom_type_scat_dispersion_imag
_atom_type_scat_source
C C 0.0033 0.0016 'International Tables Vol C Tables 4.2.6.8 and 6.1.1.4'
H H 0.0000 0.0000 'International Tables Vol C Tables 4.2.6.8 and 6.1.1.4'
N N 0.0061 0.0033 'International Tables Vol C Tables 4.2.6.8 and 6.1.1.4'
O O 0.0106 0.0060 'International Tables Vol C Tables 4.2.6.8 and 6.1.1.4'
Br Br -0.2901 2.4595 'International Tables Vol C Tables 4.2.6.8 and 6.1.1.4'

loop_
_geom_angle_atom_site_label_1
_geom_angle_atom_site_label_2
_geom_angle_atom_site_label_3
_geom_angle
O1 C1 O2 123.7(4)
O1 C1 C8 127.5(4)
O2 C1 C8 108.8(4)
C14 C2 C16 119.5(4)
C14 C2 N2 117.2(4)
C16 C2 N2 123.3(4)
C7 C3 C6 119.5(4)
C7 C3 C5 133.2(4)
C6 C3 C5 107.3(4)
C5 C4 N2 110.2(4)
C5 C4 C8 131.9(4)
N2 C4 C8 117.8(4)
C4 C5 C3 107.5(4)
N2 C6 C3 108.2(4)
N2 C6 C13 131.3(4)
C3 C6 C13 120.4(4)
C9 C7 C3 121.2(5)
C9 C7 Br1 118.7(4)
C3 C7 Br1 120.0(4)
N1 C8 C4 107.5(3)
N1 C8 C15 110.0(4)
C4 C8 C15 111.5(4)
N1 C8 C1 108.8(4)
C4 C8 C1 110.3(3)
C15 C8 C1 108.7(4)
C7 C9 C18 118.2(5)
C17 C10 C14 121.0(5)
C16 C12 C17 120.9(5)
C18 C13 C6 117.2(5)
C10 C14 C2 119.5(4)
C10 C14 N1 120.9(4)
C2 C14 N1 119.6(4)
C12 C16 C2 119.9(5)
C10 C17 C12 119.2(5)
C13 C18 C9 123.5(5)
O2 C11A C19A 110.4(3)
O2 C11A C23A 129.5(3)
C19A C11A C23A 120.0
C11A C19A C20A 120.0
C21A C20A C19A 120.0
C20A C21A C22A 120.0
C23A C22A C21A 120.0
C22A C23A C11A 120.0
O2 C11B C19B 117.0(4)
O2 C11B C23B 122.9(4)
C19B C11B C23B 120.0
C11B C19B C20B 120.0
C19B C20B C21B 120.0
C22B C21B C20B 120.0
C21B C22B C23B 120.0
C22B C23B C11B 120.0
C14 N1 C8 116.0(3)
C6 N2 C4 106.7(4)
C6 N2 C2 132.1(4)
C4 N2 C2 120.9(4)
C1 O2 C11A 122.0(4)
C1 O2 C11B 125.8(4)
C11A O2 C11B 4.2

loop_
_geom_bond_atom_site_label_1
_geom_bond_atom_site_label_2
_geom_bond_distance
Br1 C7 1.894(5)
C1 O1 1.173(5)
C1 O2 1.324(6)
C1 C8 1.549(6)
C2 C14 1.393(6)
C2 C16 1.397(7)
C2 N2 1.419(6)
C3 C7 1.383(6)
C3 C6 1.405(7)
C3 C5 1.425(6)
C4 C5 1.345(6)
C4 N2 1.415(6)
C4 C8 1.501(6)
C6 N2 1.387(6)
C6 C13 1.418(7)
C7 C9 1.371(7)
C8 N1 1.453(6)
C8 C15 1.516(7)
C9 C18 1.405(8)
C10 C17 1.372(8)
C10 C14 1.382(7)
C12 C16 1.363(7)
C12 C17 1.394(8)
C13 C18 1.360(7)
C14 N1 1.403(6)
C11A O2 1.360(5)
C11A C19A 1.3900
C11A C23A 1.3900
C19A C20A 1.3900
C20A C21A 1.3900
C21A C22A 1.3900
C22A C23A 1.3900
C11B O2 1.372(5)
C11B C19B 1.3900
C11B C23B 1.3900
C19B C20B 1.3900
C20B C21B 1.3900
C21B C22B 1.3900
C22B C23B 1.3900
